data_4078014
loop_
_publ_author_name
'Neuwald, Boris'
'\"Olscher, Franz'
'G\"ottker-Schnetmann, Inigo'
'Mecking, Stefan'

_publ_section_title
;
 Limits of Activity: Weakly Coordinating Ligands in Arylphosphinesulfonato
 Palladium(II) Polymerization Catalysts
;
_journal_issue 8
_journal_name_full Organometallics
_journal_page_first 3128
_journal_paper_doi 10.1021/om3000339
_journal_volume 31
_journal_year 2012
_chemical_formula_moiety 'C33 H48 O6 P2 Pd S'
_chemical_formula_sum 'C33 H48 O6 P2 Pd S'
_chemical_formula_weight 741.11
_chemical_name_systematic
; 
 ? 
;
_space_group_IT_number 2
_symmetry_cell_setting triclinic
_symmetry_Int_Tables_number 2
_symmetry_space_group_name_Hall '-P 1'
_symmetry_space_group_name_H-M 'P -1'
_atom_sites_solution_hydrogens geom
_atom_sites_solution_primary heavy
_atom_sites_solution_secondary difmap
_audit_creation_method SHELXL-97
_cell_angle_alpha 77.079(5)
_cell_angle_beta 69.231(5)
_cell_angle_gamma 75.256(5)
_cell_formula_units_Z 2
_cell_length_a 12.0993(8)
_cell_length_b 12.0348(8)
_cell_length_c 13.4363(8)
_cell_measurement_reflns_used 30311
_cell_measurement_temperature 100(2)
_cell_measurement_theta_max 28.36
_cell_measurement_theta_min 1.77
_cell_volume 1749.8(2)
_computing_cell_refinement 'STOE X-AREA'
_computing_data_collection 'STOE X-AREA'
_computing_data_reduction 'STOE X-RED'
_computing_structure_refinement 'SHELXL-97 (Sheldrick, 1997)'
_computing_structure_solution 'SHELXS-97 (Sheldrick, 1990)'
_diffrn_ambient_temperature 100(2)
_diffrn_detector_area_resol_mean 6.67
_diffrn_measured_fraction_theta_full 0.994
_diffrn_measured_fraction_theta_max 0.994
_diffrn_measurement_device_type 'STOE IPDS 2T'
_diffrn_measurement_method 'rotation method'
_diffrn_radiation_monochromator graphite
_diffrn_radiation_source 'fine-focus sealed tube'
_diffrn_radiation_type MoK\a
_diffrn_radiation_wavelength 0.71073
_diffrn_reflns_av_R_equivalents 0.0914
_diffrn_reflns_av_sigmaI/netI 0.0742
_diffrn_reflns_limit_h_max 15
_diffrn_reflns_limit_h_min -15
_diffrn_reflns_limit_k_max 15
_diffrn_reflns_limit_k_min -15
_diffrn_reflns_limit_l_max 17
_diffrn_reflns_limit_l_min -17
_diffrn_reflns_number 28093
_diffrn_reflns_theta_full 27.94
_diffrn_reflns_theta_max 27.94
_diffrn_reflns_theta_min 1.77
_exptl_absorpt_coefficient_mu 0.722
_exptl_absorpt_correction_T_max 0.9082
_exptl_absorpt_correction_T_min 0.7684
_exptl_absorpt_correction_type integration
_exptl_absorpt_process_details 'STOE X-RED32'
_exptl_crystal_colour colorless
_exptl_crystal_density_diffrn 1.407
_exptl_crystal_density_method 'not measured'
_exptl_crystal_description fragment
_exptl_crystal_F_000 772
_exptl_crystal_size_max 0.500
_exptl_crystal_size_mid 0.283
_exptl_crystal_size_min 0.050
_refine_diff_density_max 0.679
_refine_diff_density_min -1.004
_refine_diff_density_rms 0.096
_refine_ls_extinction_method none
_refine_ls_goodness_of_fit_ref 0.986
_refine_ls_hydrogen_treatment constr
_refine_ls_matrix_type full
_refine_ls_number_parameters 397
_refine_ls_number_reflns 8347
_refine_ls_number_restraints 0
_refine_ls_restrained_S_all 0.986
_refine_ls_R_factor_all 0.0581
_refine_ls_R_factor_gt 0.0394
_refine_ls_shift/su_max 0.001
_refine_ls_shift/su_mean 0.000
_refine_ls_structure_factor_coef Fsqd
_refine_ls_weighting_details 'calc w=1/[\s^2^(Fo^2^)+(0.0344P)^2^+0.0000P] where P=(Fo^2^+2Fc^2^)/3'
_refine_ls_weighting_scheme calc
_refine_ls_wR_factor_gt 0.0759
_refine_ls_wR_factor_ref 0.0811
_reflns_number_gt 6679
_reflns_number_total 8347
_reflns_threshold_expression >2sigma(I)
_cod_data_source_file om3000339_si_002.cif
_cod_data_source_block d:\gs09_041
_cod_original_cell_volume 1749.78(19)
_cod_database_code 4078014

loop_
_symmetry_equiv_pos_as_xyz
'x, y, z'
'-x, -y, -z'

loop_
_atom_site_label
_atom_site_type_symbol
_atom_site_fract_x
_atom_site_fract_y
_atom_site_fract_z
_atom_site_U_iso_or_equiv
_atom_site_adp_type
_atom_site_occupancy
_atom_site_symmetry_multiplicity
_atom_site_calc_flag
_atom_site_refinement_flags
C1 C 0.7149(3) 0.9288(3) 0.7585(2) 0.0241(6) Uani 1 1 d .
H1A H 0.6435 0.9300 0.8226 0.095(18) Uiso 1 1 calc R
H1B H 0.7162 1.0076 0.7187 0.10(2) Uiso 1 1 calc R
H1C H 0.7876 0.9002 0.7802 0.101(19) Uiso 1 1 calc R
C2 C 0.4579(2) 0.7122(2) 0.73530(19) 0.0164(5) Uani 1 1 d .
C3 C 0.5180(2) 0.6345(2) 0.66001(18) 0.0157(5) Uani 1 1 d .
C4 C 0.4530(3) 0.5800(2) 0.6256(2) 0.0206(6) Uani 1 1 d .
H4A H 0.4946 0.5280 0.5745 0.025 Uiso 1 1 calc R
C5 C 0.3277(3) 0.6001(2) 0.6646(2) 0.0211(6) Uani 1 1 d .
H5A H 0.2839 0.5614 0.6415 0.025 Uiso 1 1 calc R
C6 C 0.2680(3) 0.6777(2) 0.7379(2) 0.0211(6) Uani 1 1 d .
H6A H 0.1825 0.6929 0.7647 0.025 Uiso 1 1 calc R
C7 C 0.3322(2) 0.7329(2) 0.77218(19) 0.0181(5) Uani 1 1 d .
H7A H 0.2899 0.7862 0.8220 0.022 Uiso 1 1 calc R
C8 C 0.4284(2) 0.9187(2) 0.82597(19) 0.0156(5) Uani 1 1 d .
C9 C 0.3778(2) 0.9970(2) 0.75112(19) 0.0188(5) Uani 1 1 d .
C10 C 0.2993(3) 1.0999(2) 0.7804(2) 0.0238(6) Uani 1 1 d .
H10A H 0.2641 1.1517 0.7303 0.029 Uiso 1 1 calc R
C11 C 0.2726(3) 1.1264(3) 0.8823(2) 0.0310(7) Uani 1 1 d .
H11A H 0.2193 1.1966 0.9019 0.037 Uiso 1 1 calc R
C12 C 0.3229(3) 1.0516(3) 0.9557(2) 0.0319(7) Uani 1 1 d .
H12A H 0.3045 1.0705 1.0255 0.038 Uiso 1 1 calc R
C13 C 0.4002(3) 0.9492(3) 0.9273(2) 0.0228(6) Uani 1 1 d .
H13A H 0.4348 0.8985 0.9783 0.027 Uiso 1 1 calc R
C14 C 0.3604(3) 1.0410(3) 0.5750(2) 0.0348(8) Uani 1 1 d .
H14A H 0.3830 1.1171 0.5601 0.042 Uiso 1 1 calc R
H14B H 0.2725 1.0501 0.6038 0.042 Uiso 1 1 calc R
H14C H 0.3898 1.0071 0.5082 0.042 Uiso 1 1 calc R
C15 C 0.5597(2) 0.7020(2) 0.90690(19) 0.0180(5) Uani 1 1 d .
C16 C 0.4648(3) 0.6660(2) 0.9968(2) 0.0203(6) Uani 1 1 d .
C17 C 0.4890(3) 0.6025(3) 1.0900(2) 0.0264(6) Uani 1 1 d .
H17A H 0.4253 0.5791 1.1509 0.032 Uiso 1 1 calc R
C18 C 0.6053(3) 0.5743(3) 1.0931(2) 0.0300(7) Uani 1 1 d .
H18A H 0.6212 0.5311 1.1566 0.036 Uiso 1 1 calc R
C19 C 0.6998(3) 0.6073(3) 1.0057(2) 0.0276(6) Uani 1 1 d .
H19A H 0.7798 0.5874 1.0089 0.033 Uiso 1 1 calc R
C20 C 0.6756(3) 0.6701(2) 0.9134(2) 0.0223(6) Uani 1 1 d .
H20A H 0.7404 0.6919 0.8528 0.027 Uiso 1 1 calc R
C21 C 0.2541(3) 0.6703(3) 1.0795(2) 0.0321(7) Uani 1 1 d .
H21C H 0.1791 0.6981 1.0614 0.038 Uiso 1 1 calc R
H21B H 0.2496 0.7076 1.1390 0.038 Uiso 1 1 calc R
H21A H 0.2658 0.5859 1.1010 0.038 Uiso 1 1 calc R
C22 C 0.9955(3) 0.8102(2) 0.3549(2) 0.0221(6) Uani 1 1 d .
H22A H 1.0698 0.7605 0.3152 0.027 Uiso 1 1 calc R
H22B H 0.9259 0.7834 0.3522 0.027 Uiso 1 1 calc R
C23 C 0.9932(3) 0.9366(2) 0.2983(2) 0.0243(6) Uani 1 1 d .
H23B H 0.9140 0.9845 0.3315 0.029 Uiso 1 1 calc R
H23A H 1.0558 0.9671 0.3096 0.029 Uiso 1 1 calc R
C24 C 1.0149(3) 0.9482(3) 0.1779(2) 0.0305(7) Uani 1 1 d .
H24A H 0.9600 0.9076 0.1661 0.037 Uiso 1 1 calc R
H24B H 1.0986 0.9100 0.1429 0.037 Uiso 1 1 calc R
C25 C 0.9947(3) 1.0746(3) 0.1257(2) 0.0348(8) Uani 1 1 d .
H25C H 1.0141 1.0781 0.0479 0.042 Uiso 1 1 calc R
H25B H 1.0467 1.1159 0.1394 0.042 Uiso 1 1 calc R
H25A H 0.9102 1.1112 0.1561 0.042 Uiso 1 1 calc R
C26 C 1.1220(2) 0.8376(2) 0.4915(2) 0.0213(6) Uani 1 1 d .
H26A H 1.1126 0.9228 0.4696 0.026 Uiso 1 1 calc R
H26B H 1.1271 0.8203 0.5655 0.026 Uiso 1 1 calc R
C27 C 1.2395(3) 0.7793(2) 0.4165(3) 0.0302(7) Uani 1 1 d .
H27A H 1.2383 0.8035 0.3414 0.036 Uiso 1 1 calc R
H27B H 1.2450 0.6941 0.4334 0.036 Uiso 1 1 calc R
C28 C 1.3507(3) 0.8088(3) 0.4251(3) 0.0414(9) Uani 1 1 d .
H28B H 1.3456 0.8940 0.4084 0.050 Uiso 1 1 calc R
H28A H 1.3531 0.7838 0.4999 0.050 Uiso 1 1 calc R
C29 C 1.4652(3) 0.7501(4) 0.3488(4) 0.0720(17) Uani 1 1 d .
H29C H 1.5350 0.7611 0.3638 0.086 Uiso 1 1 calc R
H29B H 1.4695 0.7842 0.2745 0.086 Uiso 1 1 calc R
H29A H 1.4655 0.6668 0.3588 0.086 Uiso 1 1 calc R
C30 C 1.0064(2) 0.6393(2) 0.5411(2) 0.0194(5) Uani 1 1 d .
H30A H 0.9396 0.6107 0.5348 0.023 Uiso 1 1 calc R
H30B H 1.0828 0.5987 0.4947 0.023 Uiso 1 1 calc R
C31 C 1.0063(3) 0.6083(2) 0.6582(2) 0.0231(6) Uani 1 1 d .
H31B H 1.0727 0.6370 0.6650 0.028 Uiso 1 1 calc R
H31A H 0.9295 0.6478 0.7052 0.028 Uiso 1 1 calc R
C32 C 1.0214(3) 0.4777(2) 0.6957(2) 0.0253(6) Uani 1 1 d .
H32A H 1.0944 0.4378 0.6448 0.030 Uiso 1 1 calc R
H32B H 0.9512 0.4503 0.6950 0.030 Uiso 1 1 calc R
C33 C 1.0326(3) 0.4453(3) 0.8088(2) 0.0354(8) Uani 1 1 d .
H33A H 0.9617 0.4865 0.8591 0.042 Uiso 1 1 calc R
H33B H 1.1052 0.4674 0.8087 0.042 Uiso 1 1 calc R
H33C H 1.0381 0.3614 0.8312 0.042 Uiso 1 1 calc R
O1 O 0.71710(17) 0.71209(16) 0.55542(13) 0.0193(4) Uani 1 1 d .
O2 O 0.70336(18) 0.52714(17) 0.52384(15) 0.0256(4) Uani 1 1 d .
O3 O 0.72173(18) 0.54351(17) 0.69495(15) 0.0246(4) Uani 1 1 d .
O4 O 0.41286(18) 0.96598(16) 0.65199(13) 0.0211(4) Uani 1 1 d .
O5 O 0.35341(18) 0.69862(18) 0.98735(14) 0.0245(4) Uani 1 1 d .
O6 O 0.87759(18) 0.86502(16) 0.55950(15) 0.0237(4) Uani 1 1 d .
P1 P 0.53753(6) 0.78924(6) 0.78373(5) 0.01458(13) Uani 1 1 d .
P2 P 0.99014(6) 0.79271(6) 0.49298(5) 0.01722(14) Uani 1 1 d .
S1 S 0.67792(6) 0.59895(5) 0.60516(5) 0.01784(14) Uani 1 1 d .
Pd1 Pd 0.709545(18) 0.823502(17) 0.664041(15) 0.01431(6) Uani 1 1 d .

loop_
_atom_site_aniso_label
_atom_site_aniso_U_11
_atom_site_aniso_U_22
_atom_site_aniso_U_33
_atom_site_aniso_U_23
_atom_site_aniso_U_13
_atom_site_aniso_U_12
C1 0.0282(15) 0.0244(14) 0.0216(13) -0.0046(11) -0.0066(11) -0.0091(12)
C2 0.0197(13) 0.0155(12) 0.0130(10) 0.0016(9) -0.0054(9) -0.0045(10)
C3 0.0192(12) 0.0135(11) 0.0116(10) 0.0002(9) -0.0043(9) -0.0012(9)
C4 0.0262(14) 0.0179(12) 0.0172(11) -0.0001(10) -0.0076(11) -0.0042(11)
C5 0.0274(15) 0.0213(13) 0.0198(12) -0.0003(10) -0.0127(11) -0.0087(11)
C6 0.0193(13) 0.0214(13) 0.0217(12) -0.0001(10) -0.0069(10) -0.0044(10)
C7 0.0197(13) 0.0184(12) 0.0145(11) -0.0025(9) -0.0041(10) -0.0023(10)
C8 0.0160(12) 0.0169(12) 0.0137(10) -0.0023(9) -0.0037(9) -0.0041(9)
C9 0.0203(13) 0.0187(12) 0.0156(11) -0.0010(9) -0.0024(10) -0.0068(10)
C10 0.0241(14) 0.0194(13) 0.0255(13) -0.0022(10) -0.0066(11) -0.0030(11)
C11 0.0317(16) 0.0229(14) 0.0318(15) -0.0107(12) -0.0039(13) 0.0032(12)
C12 0.0390(18) 0.0339(17) 0.0198(13) -0.0130(12) -0.0044(13) -0.0012(14)
C13 0.0255(14) 0.0247(14) 0.0168(12) -0.0025(10) -0.0053(11) -0.0046(11)
C14 0.0405(19) 0.0403(19) 0.0216(13) -0.0022(13) -0.0177(13) 0.0053(15)
C15 0.0233(13) 0.0165(12) 0.0121(10) 0.0004(9) -0.0036(10) -0.0054(10)
C16 0.0238(14) 0.0181(13) 0.0168(11) -0.0011(10) -0.0037(10) -0.0056(10)
C17 0.0348(16) 0.0235(14) 0.0154(12) 0.0043(10) -0.0045(11) -0.0070(12)
C18 0.0420(18) 0.0258(15) 0.0170(12) 0.0031(11) -0.0090(12) -0.0036(13)
C19 0.0310(16) 0.0264(15) 0.0236(13) 0.0000(11) -0.0131(12) 0.0009(12)
C20 0.0241(14) 0.0248(14) 0.0160(11) 0.0006(10) -0.0061(10) -0.0044(11)
C21 0.0266(16) 0.0363(17) 0.0232(13) -0.0014(12) 0.0054(12) -0.0104(13)
C22 0.0223(14) 0.0185(13) 0.0240(13) -0.0033(10) -0.0055(11) -0.0036(10)
C23 0.0303(16) 0.0198(13) 0.0245(13) -0.0008(11) -0.0108(12) -0.0070(11)
C24 0.0353(17) 0.0275(16) 0.0231(13) 0.0018(11) -0.0074(12) -0.0041(13)
C25 0.0346(18) 0.0320(17) 0.0287(15) 0.0054(13) -0.0088(13) -0.0008(13)
C26 0.0238(14) 0.0168(13) 0.0225(12) 0.0004(10) -0.0054(11) -0.0080(11)
C27 0.0189(14) 0.0158(13) 0.0482(18) -0.0019(12) -0.0022(13) -0.0044(11)
C28 0.0248(16) 0.0355(18) 0.060(2) 0.0233(16) -0.0206(15) -0.0142(14)
C29 0.0196(18) 0.041(2) 0.126(4) 0.021(3) -0.008(2) -0.0074(16)
C30 0.0198(13) 0.0139(12) 0.0234(12) -0.0009(10) -0.0055(10) -0.0051(10)
C31 0.0224(14) 0.0202(13) 0.0262(13) 0.0007(11) -0.0085(11) -0.0058(11)
C32 0.0255(15) 0.0191(13) 0.0279(13) 0.0022(11) -0.0066(12) -0.0058(11)
C33 0.0343(18) 0.0343(17) 0.0334(16) 0.0096(13) -0.0124(14) -0.0096(14)
O1 0.0228(10) 0.0153(9) 0.0155(8) -0.0005(7) -0.0005(7) -0.0057(7)
O2 0.0264(11) 0.0228(10) 0.0235(9) -0.0102(8) 0.0002(8) -0.0033(8)
O3 0.0224(10) 0.0230(10) 0.0241(9) 0.0044(8) -0.0081(8) -0.0027(8)
O4 0.0290(11) 0.0196(9) 0.0131(8) -0.0011(7) -0.0086(8) 0.0001(8)
O5 0.0218(10) 0.0319(11) 0.0159(8) 0.0027(8) 0.0002(8) -0.0126(8)
O6 0.0214(10) 0.0158(9) 0.0265(9) -0.0016(7) 0.0013(8) -0.0047(8)
P1 0.0157(3) 0.0156(3) 0.0108(3) -0.0004(2) -0.0029(2) -0.0034(2)
P2 0.0168(3) 0.0135(3) 0.0183(3) -0.0010(2) -0.0014(3) -0.0045(2)
S1 0.0186(3) 0.0149(3) 0.0162(3) -0.0016(2) -0.0021(2) -0.0021(2)
Pd1 0.01550(10) 0.01349(9) 0.01110(9) 0.00125(6) -0.00211(7) -0.00358(7)

loop_
_atom_type_symbol
_atom_type_description
_atom_type_scat_dispersion_real
_atom_type_scat_dispersion_imag
_atom_type_scat_source
C C 0.0033 0.0016 'International Tables Vol C Tables 4.2.6.8 and 6.1.1.4'
H H 0.0000 0.0000 'International Tables Vol C Tables 4.2.6.8 and 6.1.1.4'
O O 0.0106 0.0060 'International Tables Vol C Tables 4.2.6.8 and 6.1.1.4'
P P 0.1023 0.0942 'International Tables Vol C Tables 4.2.6.8 and 6.1.1.4'
S S 0.1246 0.1234 'International Tables Vol C Tables 4.2.6.8 and 6.1.1.4'
Pd Pd -0.9988 1.0072 'International Tables Vol C Tables 4.2.6.8 and 6.1.1.4'

loop_
_geom_angle_atom_site_label_1
_geom_angle_atom_site_label_2
_geom_angle_atom_site_label_3
_geom_angle
C7 C2 C3 117.9(3)
C7 C2 P1 119.2(2)
C3 C2 P1 122.9(2)
C4 C3 C2 120.2(2)
C4 C3 S1 116.4(2)
C2 C3 S1 123.4(2)
C3 C4 C5 121.1(3)
C6 C5 C4 118.9(3)
C7 C6 C5 120.4(3)
C6 C7 C2 121.5(3)
C13 C8 C9 118.0(2)
C13 C8 P1 122.3(2)
C9 C8 P1 119.47(19)
O4 C9 C10 124.1(2)
O4 C9 C8 115.7(2)
C10 C9 C8 120.2(3)
C11 C10 C9 120.0(3)
C12 C11 C10 120.5(3)
C11 C12 C13 119.8(3)
C12 C13 C8 121.5(3)
C20 C15 C16 118.3(2)
C20 C15 P1 118.22(18)
C16 C15 P1 123.5(2)
O5 C16 C17 123.5(2)
O5 C16 C15 116.5(2)
C17 C16 C15 119.9(3)
C18 C17 C16 119.6(2)
C17 C18 C19 121.5(3)
C18 C19 C20 118.7(3)
C15 C20 C19 122.0(2)
C23 C22 P2 113.1(2)
C24 C23 C22 112.7(2)
C23 C24 C25 112.2(3)
C27 C26 P2 114.0(2)
C26 C27 C28 113.2(3)
C29 C28 C27 111.5(4)
C31 C30 P2 113.3(2)
C32 C31 C30 111.8(2)
C31 C32 C33 112.0(3)
S1 O1 Pd1 116.76(10)
C9 O4 C14 117.4(2)
C16 O5 C21 118.0(2)
P2 O6 Pd1 132.14(12)
C8 P1 C15 105.23(12)
C8 P1 C2 104.64(12)
C15 P1 C2 107.15(12)
C8 P1 Pd1 114.59(8)
C15 P1 Pd1 111.45(9)
C2 P1 Pd1 113.12(8)
O6 P2 C22 112.09(13)
O6 P2 C30 113.96(11)
C22 P2 C30 106.41(13)
O6 P2 C26 110.01(13)
C22 P2 C26 106.60(13)
C30 P2 C26 107.39(13)
O2 S1 O3 115.24(13)
O2 S1 O1 110.63(11)
O3 S1 O1 112.22(12)
O2 S1 C3 106.44(13)
O3 S1 C3 106.19(11)
O1 S1 C3 105.36(11)
C1 Pd1 O6 86.35(10)
C1 Pd1 O1 175.77(10)
O6 Pd1 O1 89.45(7)
C1 Pd1 P1 88.13(8)
O6 Pd1 P1 174.40(6)
O1 Pd1 P1 96.07(5)

loop_
_geom_bond_atom_site_label_1
_geom_bond_atom_site_label_2
_geom_bond_distance
C1 Pd1 2.010(3)
C2 C7 1.395(4)
C2 C3 1.408(4)
C2 P1 1.839(3)
C3 C4 1.386(4)
C3 S1 1.782(3)
C4 C5 1.392(4)
C5 C6 1.388(4)
C6 C7 1.383(4)
C8 C13 1.392(4)
C8 C9 1.412(4)
C8 P1 1.819(3)
C9 O4 1.355(3)
C9 C10 1.394(4)
C10 C11 1.381(4)
C11 C12 1.379(5)
C12 C13 1.381(4)
C14 O4 1.430(3)
C15 C20 1.385(4)
C15 C16 1.414(3)
C15 P1 1.819(3)
C16 O5 1.348(4)
C16 C17 1.399(4)
C17 C18 1.375(5)
C18 C19 1.384(4)
C19 C20 1.386(4)
C21 O5 1.435(3)
C22 C23 1.538(4)
C22 P2 1.799(3)
C23 C24 1.524(4)
C24 C25 1.524(4)
C26 C27 1.524(4)
C26 P2 1.803(3)
C27 C28 1.524(5)
C28 C29 1.513(6)
C30 C31 1.533(4)
C30 P2 1.799(3)
C31 C32 1.525(4)
C32 C33 1.528(4)
O1 S1 1.4907(18)
O1 Pd1 2.157(2)
O2 S1 1.444(2)
O3 S1 1.447(2)
O6 P2 1.514(2)
O6 Pd1 2.1294(18)
P1 Pd1 2.2033(6)

loop_
_geom_torsion_atom_site_label_1
_geom_torsion_atom_site_label_2
_geom_torsion_atom_site_label_3
_geom_torsion_atom_site_label_4
_geom_torsion
C7 C2 C3 C4 -0.8(3)
P1 C2 C3 C4 -179.26(18)
C7 C2 C3 S1 179.97(17)
P1 C2 C3 S1 1.5(3)
C2 C3 C4 C5 -0.3(4)
S1 C3 C4 C5 178.99(19)
C3 C4 C5 C6 1.0(4)
C4 C5 C6 C7 -0.6(4)
C5 C6 C7 C2 -0.5(4)
C3 C2 C7 C6 1.2(4)
P1 C2 C7 C6 179.72(19)
C13 C8 C9 O4 176.8(2)
P1 C8 C9 O4 2.3(3)
C13 C8 C9 C10 -1.9(4)
P1 C8 C9 C10 -176.4(2)
O4 C9 C10 C11 -177.3(3)
C8 C9 C10 C11 1.3(4)
C9 C10 C11 C12 -0.2(5)
C10 C11 C12 C13 -0.3(5)
C11 C12 C13 C8 -0.4(5)
C9 C8 C13 C12 1.4(4)
P1 C8 C13 C12 175.8(2)
C20 C15 C16 O5 -179.9(3)
P1 C15 C16 O5 0.8(4)
C20 C15 C16 C17 1.6(4)
P1 C15 C16 C17 -177.7(2)
O5 C16 C17 C18 -179.1(3)
C15 C16 C17 C18 -0.8(5)
C16 C17 C18 C19 0.1(5)
C17 C18 C19 C20 -0.1(5)
C16 C15 C20 C19 -1.8(4)
P1 C15 C20 C19 177.6(2)
C18 C19 C20 C15 1.0(5)
P2 C22 C23 C24 172.2(2)
C22 C23 C24 C25 171.8(3)
P2 C26 C27 C28 -174.01(19)
C26 C27 C28 C29 -179.5(3)
P2 C30 C31 C32 -179.45(19)
C30 C31 C32 C33 174.9(2)
C10 C9 O4 C14 -3.5(4)
C8 C9 O4 C14 177.9(3)
C17 C16 O5 C21 2.5(4)
C15 C16 O5 C21 -175.9(3)
C13 C8 P1 C15 15.1(3)
C9 C8 P1 C15 -170.7(2)
C13 C8 P1 C2 127.8(2)
C9 C8 P1 C2 -57.9(2)
C13 C8 P1 Pd1 -107.7(2)
C9 C8 P1 Pd1 66.6(2)
C20 C15 P1 C8 -123.4(2)
C16 C15 P1 C8 55.9(3)
C20 C15 P1 C2 125.6(2)
C16 C15 P1 C2 -55.0(3)
C20 C15 P1 Pd1 1.4(3)
C16 C15 P1 Pd1 -179.3(2)
C7 C2 P1 C8 -23.3(2)
C3 C2 P1 C8 155.20(19)
C7 C2 P1 C15 88.1(2)
C3 C2 P1 C15 -93.4(2)
C7 C2 P1 Pd1 -148.68(16)
C3 C2 P1 Pd1 29.8(2)
Pd1 O6 P2 C22 97.66(18)
Pd1 O6 P2 C30 -23.3(2)
Pd1 O6 P2 C26 -143.92(16)
C23 C22 P2 O6 59.5(2)
C23 C22 P2 C30 -175.3(2)
C23 C22 P2 C26 -60.9(2)
C31 C30 P2 O6 -57.1(2)
C31 C30 P2 C22 178.8(2)
C31 C30 P2 C26 65.0(2)
C27 C26 P2 O6 -173.55(19)
C27 C26 P2 C22 -51.8(2)
C27 C26 P2 C30 61.9(2)
Pd1 O1 S1 O2 -172.02(12)
Pd1 O1 S1 O3 -41.78(15)
Pd1 O1 S1 C3 73.34(14)
C4 C3 S1 O2 6.6(2)
C2 C3 S1 O2 -174.14(19)
C4 C3 S1 O3 -116.7(2)
C2 C3 S1 O3 62.6(2)
C4 C3 S1 O1 124.08(19)
C2 C3 S1 O1 -56.6(2)
P2 O6 Pd1 C1 141.49(19)
P2 O6 Pd1 O1 -38.01(18)
P2 O6 Pd1 P1 132.0(5)
S1 O1 Pd1 C1 132.3(13)
S1 O1 Pd1 O6 139.07(13)
S1 O1 Pd1 P1 -39.96(12)
C8 P1 Pd1 C1 48.98(13)
C15 P1 Pd1 C1 -70.38(13)
C2 P1 Pd1 C1 168.81(12)
C8 P1 Pd1 O6 58.4(6)
C15 P1 Pd1 O6 -60.9(6)
C2 P1 Pd1 O6 178.3(6)
C8 P1 Pd1 O1 -131.59(11)
C15 P1 Pd1 O1 109.06(11)
C2 P1 Pd1 O1 -11.75(10)
